data_4333221
loop_
_publ_author_name
'Cheung, Wai-Man'
'Zhang, Qian-Feng'
'Williams, Ian D.'
'Leung, Wa-Hung'

_publ_section_title
;
 Synthesis, crystal structures, and reactivity of osmium(II) and -(IV)
 complexes containing a dithioimidodiphosphinate ligand.
;
_journal_issue 14
_journal_name_full 'Inorganic chemistry'
_journal_page_first 5754
_journal_page_last 5762
_journal_paper_doi 10.1021/ic070048e
_journal_volume 46
_journal_year 2007
_chemical_formula_sum 'C40 H70 N4 Os P4 S4'
_chemical_formula_weight 1049.32
_chemical_name_systematic
; 
 ? 
;
_space_group_IT_number 14
_symmetry_cell_setting monoclinic
_symmetry_space_group_name_Hall '-P 2ybc'
_symmetry_space_group_name_H-M 'P 1 21/c 1'
_atom_sites_solution_hydrogens geom
_atom_sites_solution_primary direct
_atom_sites_solution_secondary difmap
_audit_creation_method SHELXL-97
_cell_angle_alpha 90.00
_cell_angle_beta 95.5140(10)
_cell_angle_gamma 90.00
_cell_formula_units_Z 4
_cell_length_a 9.6387(6)
_cell_length_b 23.5292(14)
_cell_length_c 21.6939(13)
_cell_measurement_reflns_used 2240
_cell_measurement_temperature 173(2)
_cell_measurement_theta_max 22.35
_cell_measurement_theta_min 2.29
_cell_volume 4897.2(5)
_computing_structure_refinement 'SHELXL-97 (Sheldrick, 1997)'
_computing_structure_solution 'SHELXS-97 (Sheldrick, 1990)'
_diffrn_ambient_temperature 173(2)
_diffrn_measured_fraction_theta_full 0.982
_diffrn_measured_fraction_theta_max 0.982
_diffrn_radiation_monochromator graphite
_diffrn_radiation_source 'fine-focus sealed tube'
_diffrn_radiation_type MoK\a
_diffrn_radiation_wavelength 0.71073
_diffrn_reflns_av_R_equivalents 0.0869
_diffrn_reflns_av_sigmaI/netI 0.1091
_diffrn_reflns_limit_h_max 9
_diffrn_reflns_limit_h_min -11
_diffrn_reflns_limit_k_max 27
_diffrn_reflns_limit_k_min -27
_diffrn_reflns_limit_l_max 25
_diffrn_reflns_limit_l_min -25
_diffrn_reflns_number 25598
_diffrn_reflns_theta_full 25.00
_diffrn_reflns_theta_max 25.00
_diffrn_reflns_theta_min 1.28
_exptl_absorpt_coefficient_mu 2.936
_exptl_absorpt_correction_T_max 1.00
_exptl_absorpt_correction_T_min 0.80
_exptl_absorpt_correction_type multi-scan
_exptl_absorpt_process_details SADABS
_exptl_crystal_colour red
_exptl_crystal_density_diffrn 1.423
_exptl_crystal_density_method 'not measured'
_exptl_crystal_description plate
_exptl_crystal_F_000 2152
_exptl_crystal_size_max 0.20
_exptl_crystal_size_mid 0.20
_exptl_crystal_size_min 0.05
_refine_diff_density_max 1.292
_refine_diff_density_min -1.181
_refine_diff_density_rms 0.147
_refine_ls_extinction_method none
_refine_ls_goodness_of_fit_ref 1.003
_refine_ls_hydrogen_treatment constr
_refine_ls_matrix_type full
_refine_ls_number_parameters 478
_refine_ls_number_reflns 8472
_refine_ls_number_restraints 0
_refine_ls_restrained_S_all 1.003
_refine_ls_R_factor_all 0.0947
_refine_ls_R_factor_gt 0.0597
_refine_ls_shift/su_max 0.001
_refine_ls_shift/su_mean 0.000
_refine_ls_structure_factor_coef Fsqd
_refine_ls_weighting_details 'calc w=1/[\s^2^(Fo^2^)+(0.0285P)^2^+0.0000P] where P=(Fo^2^+2Fc^2^)/3'
_refine_ls_weighting_scheme calc
_refine_ls_wR_factor_gt 0.0881
_refine_ls_wR_factor_ref 0.0952
_reflns_number_gt 6051
_reflns_number_total 8472
_reflns_threshold_expression >2sigma(I)
_cod_data_source_file ic070048esup1.cif
_cod_data_source_block wai52
_cod_depositor_comments
;
The following automatic conversions were performed:

'_symmetry_cell_setting' value 'Monoclinic' changed to 'monoclinic'
according to /home/saulius/struct/CIF-dictionaries/cif_core.dic
dictionary named 'cif_core.dic' version 2.4.2 from 2011-04-26.

Automatic conversion script
Id: cif_fix_values 1891 2012-01-12 08:04:46Z andrius 

 Adding full bibliography for 4333220--4333224.cif.
;
_cod_original_sg_symbol_H-M P2(1)/c
_cod_database_code 4333221

loop_
_symmetry_equiv_pos_as_xyz
'x, y, z'
'-x, y+1/2, -z+1/2'
'-x, -y, -z'
'x, -y-1/2, z-1/2'

loop_
_atom_site_label
_atom_site_type_symbol
_atom_site_fract_x
_atom_site_fract_y
_atom_site_fract_z
_atom_site_U_iso_or_equiv
_atom_site_adp_type
_atom_site_occupancy
_atom_site_symmetry_multiplicity
_atom_site_calc_flag
_atom_site_refinement_flags
Os1 Os 0.74713(3) 0.258378(11) 0.610317(14) 0.01679(9) Uani 1 1 d .
S1 S 0.6119(2) 0.34466(8) 0.61365(9) 0.0269(5) Uani 1 1 d .
S2 S 0.9487(2) 0.28291(8) 0.68078(9) 0.0234(5) Uani 1 1 d .
S3 S 0.8738(2) 0.16995(8) 0.60630(10) 0.0286(5) Uani 1 1 d .
S4 S 0.5493(2) 0.23467(8) 0.53674(9) 0.0276(5) Uani 1 1 d .
P1 P 0.7038(2) 0.41079(8) 0.66143(10) 0.0207(5) Uani 1 1 d .
P2 P 0.9901(2) 0.36661(8) 0.67555(9) 0.0212(5) Uani 1 1 d .
P3 P 0.7604(2) 0.10322(8) 0.57021(11) 0.0310(6) Uani 1 1 d .
P4 P 0.4823(2) 0.15600(8) 0.55382(9) 0.0230(5) Uani 1 1 d .
N1 N 0.8679(7) 0.4110(2) 0.6814(3) 0.0267(16) Uani 1 1 d .
N2 N 0.5947(7) 0.1069(2) 0.5570(3) 0.0274(16) Uani 1 1 d .
N10 N 0.6688(6) 0.2310(2) 0.6853(3) 0.0204(15) Uani 1 1 d .
N20 N 0.8290(6) 0.2860(2) 0.5347(3) 0.0221(16) Uani 1 1 d .
C10 C 0.6339(8) 0.2165(3) 0.7319(4) 0.029(2) Uani 1 1 d .
C11 C 0.5785(8) 0.1971(3) 0.7880(3) 0.0234(19) Uani 1 1 d .
C12 C 0.6363(9) 0.1521(4) 0.8219(4) 0.043(2) Uani 1 1 d .
H12A H 0.7151 0.1329 0.8088 0.051 Uiso 1 1 calc R
C13 C 0.5799(10) 0.1352(4) 0.8744(4) 0.046(3) Uani 1 1 d .
H13A H 0.6230 0.1050 0.8981 0.055 Uiso 1 1 calc R
C14 C 0.4625(9) 0.1605(3) 0.8945(4) 0.029(2) Uani 1 1 d .
C15 C 0.4083(10) 0.2065(4) 0.8602(4) 0.046(3) Uani 1 1 d .
H15A H 0.3301 0.2261 0.8733 0.055 Uiso 1 1 calc R
C16 C 0.4648(9) 0.2247(3) 0.8074(4) 0.037(2) Uani 1 1 d .
H16A H 0.4252 0.2563 0.7847 0.044 Uiso 1 1 calc R
C17 C 0.3991(10) 0.1410(4) 0.9507(4) 0.050(3) Uani 1 1 d .
H17A H 0.3168 0.1641 0.9564 0.075 Uiso 1 1 calc R
H17B H 0.4672 0.1450 0.9870 0.075 Uiso 1 1 calc R
H17C H 0.3716 0.1010 0.9457 0.075 Uiso 1 1 calc R
C20 C 0.8694(8) 0.3007(3) 0.4906(4) 0.027(2) Uani 1 1 d .
C21 C 0.9283(9) 0.3202(3) 0.4352(4) 0.030(2) Uani 1 1 d .
C22 C 0.9630(9) 0.3760(3) 0.4294(4) 0.034(2) Uani 1 1 d .
H22A H 0.9490 0.4022 0.4615 0.041 Uiso 1 1 calc R
C23 C 1.0195(9) 0.3942(4) 0.3759(4) 0.042(2) Uani 1 1 d .
H23A H 1.0431 0.4331 0.3716 0.051 Uiso 1 1 calc R
C24 C 1.0411(9) 0.3570(3) 0.3300(4) 0.034(2) Uani 1 1 d .
C25 C 1.0033(10) 0.3017(3) 0.3348(4) 0.044(3) Uani 1 1 d .
H25A H 1.0149 0.2761 0.3019 0.053 Uiso 1 1 calc R
C26 C 0.9476(9) 0.2826(3) 0.3880(4) 0.038(2) Uani 1 1 d .
H26A H 0.9230 0.2437 0.3917 0.046 Uiso 1 1 calc R
C27 C 1.1068(11) 0.3766(4) 0.2715(4) 0.059(3) Uani 1 1 d .
H27A H 1.1147 0.3441 0.2438 0.089 Uiso 1 1 calc R
H27B H 1.1996 0.3924 0.2833 0.089 Uiso 1 1 calc R
H27C H 1.0476 0.4058 0.2501 0.089 Uiso 1 1 calc R
C31 C 0.6616(8) 0.4747(3) 0.6137(4) 0.029(2) Uani 1 1 d .
H31A H 0.6986 0.5085 0.6379 0.035 Uiso 1 1 calc R
C32 C 0.7354(9) 0.4717(3) 0.5550(4) 0.036(2) Uani 1 1 d .
H32A H 0.7132 0.5058 0.5299 0.054 Uiso 1 1 calc R
H32B H 0.7042 0.4379 0.5313 0.054 Uiso 1 1 calc R
H32C H 0.8363 0.4697 0.5659 0.054 Uiso 1 1 calc R
C33 C 0.5043(8) 0.4825(3) 0.5997(4) 0.041(2) Uani 1 1 d .
H33A H 0.4859 0.5167 0.5744 0.062 Uiso 1 1 calc R
H33B H 0.4614 0.4866 0.6386 0.062 Uiso 1 1 calc R
H33C H 0.4648 0.4493 0.5771 0.062 Uiso 1 1 calc R
C34 C 0.6141(9) 0.4205(3) 0.7309(4) 0.032(2) Uani 1 1 d .
H34A H 0.5118 0.4230 0.7181 0.038 Uiso 1 1 calc R
C35 C 0.6387(9) 0.3698(3) 0.7737(4) 0.041(2) Uani 1 1 d .
H35A H 0.5897 0.3756 0.8108 0.062 Uiso 1 1 calc R
H35B H 0.7388 0.3657 0.7859 0.062 Uiso 1 1 calc R
H35C H 0.6035 0.3353 0.7523 0.062 Uiso 1 1 calc R
C36 C 0.6579(10) 0.4746(4) 0.7666(4) 0.054(3) Uani 1 1 d .
H36A H 0.6061 0.4777 0.8031 0.082 Uiso 1 1 calc R
H36B H 0.6376 0.5077 0.7398 0.082 Uiso 1 1 calc R
H36C H 0.7580 0.4732 0.7796 0.082 Uiso 1 1 calc R
C37 C 1.0671(8) 0.3832(3) 0.6036(3) 0.0276(19) Uani 1 1 d .
H37A H 0.9865 0.3845 0.5710 0.033 Uiso 1 1 calc R
C38 C 1.1669(9) 0.3400(4) 0.5804(4) 0.043(2) Uani 1 1 d .
H38A H 1.1997 0.3536 0.5417 0.065 Uiso 1 1 calc R
H38B H 1.1186 0.3036 0.5731 0.065 Uiso 1 1 calc R
H38C H 1.2466 0.3349 0.6115 0.065 Uiso 1 1 calc R
C39 C 1.1294(9) 0.4429(4) 0.6046(4) 0.049(3) Uani 1 1 d .
H39A H 1.1681 0.4503 0.5652 0.074 Uiso 1 1 calc R
H39B H 1.2035 0.4459 0.6386 0.074 Uiso 1 1 calc R
H39C H 1.0564 0.4709 0.6105 0.074 Uiso 1 1 calc R
C40 C 1.1194(8) 0.3828(3) 0.7415(4) 0.028(2) Uani 1 1 d .
H40A H 1.1467 0.4235 0.7373 0.034 Uiso 1 1 calc R
C41 C 1.2510(8) 0.3479(4) 0.7414(4) 0.050(3) Uani 1 1 d .
H41A H 1.3163 0.3586 0.7769 0.075 Uiso 1 1 calc R
H41B H 1.2941 0.3549 0.7029 0.075 Uiso 1 1 calc R
H41C H 1.2281 0.3074 0.7442 0.075 Uiso 1 1 calc R
C42 C 1.0534(9) 0.3776(4) 0.8013(3) 0.041(2) Uani 1 1 d .
H42A H 1.1225 0.3868 0.8361 0.061 Uiso 1 1 calc R
H42B H 1.0202 0.3386 0.8059 0.061 Uiso 1 1 calc R
H42C H 0.9747 0.4039 0.8010 0.061 Uiso 1 1 calc R
C43 C 0.7965(9) 0.0441(3) 0.6240(5) 0.048(3) Uani 1 1 d .
H43A H 0.7456 0.0104 0.6049 0.058 Uiso 1 1 calc R
C44 C 0.9492(10) 0.0276(4) 0.6335(5) 0.071(3) Uani 1 1 d .
H44A H 0.9608 -0.0043 0.6627 0.107 Uiso 1 1 calc R
H44B H 1.0041 0.0601 0.6502 0.107 Uiso 1 1 calc R
H44C H 0.9812 0.0162 0.5938 0.107 Uiso 1 1 calc R
C45 C 0.7371(11) 0.0550(4) 0.6851(5) 0.088(4) Uani 1 1 d .
H45A H 0.7576 0.0226 0.7128 0.131 Uiso 1 1 calc R
H45B H 0.6360 0.0601 0.6778 0.131 Uiso 1 1 calc R
H45C H 0.7794 0.0894 0.7042 0.131 Uiso 1 1 calc R
C46 C 0.8348(10) 0.0839(4) 0.4993(5) 0.057(3) Uani 1 1 d .
H46A H 0.9365 0.0767 0.5101 0.069 Uiso 1 1 calc R
C47 C 0.8213(10) 0.1331(5) 0.4533(5) 0.073(4) Uani 1 1 d .
H47A H 0.8625 0.1222 0.4155 0.110 Uiso 1 1 calc R
H47B H 0.8702 0.1664 0.4718 0.110 Uiso 1 1 calc R
H47C H 0.7226 0.1422 0.4432 0.110 Uiso 1 1 calc R
C48 C 0.7695(11) 0.0283(5) 0.4722(5) 0.099(5) Uani 1 1 d .
H48A H 0.8118 0.0184 0.4343 0.148 Uiso 1 1 calc R
H48B H 0.6689 0.0336 0.4625 0.148 Uiso 1 1 calc R
H48C H 0.7863 -0.0024 0.5025 0.148 Uiso 1 1 calc R
C49 C 0.3504(9) 0.1391(3) 0.4903(4) 0.034(2) Uani 1 1 d .
H49A H 0.3117 0.1011 0.5003 0.041 Uiso 1 1 calc R
C50 C 0.2289(9) 0.1790(4) 0.4837(4) 0.051(3) Uani 1 1 d .
H50A H 0.1624 0.1666 0.4493 0.077 Uiso 1 1 calc R
H50B H 0.2617 0.2174 0.4753 0.077 Uiso 1 1 calc R
H50C H 0.1831 0.1792 0.5221 0.077 Uiso 1 1 calc R
C51 C 0.4184(10) 0.1312(4) 0.4293(4) 0.052(3) Uani 1 1 d .
H51A H 0.3465 0.1215 0.3959 0.077 Uiso 1 1 calc R
H51B H 0.4872 0.1005 0.4343 0.077 Uiso 1 1 calc R
H51C H 0.4646 0.1666 0.4191 0.077 Uiso 1 1 calc R
C52 C 0.3993(9) 0.1527(3) 0.6265(4) 0.029(2) Uani 1 1 d .
H52A H 0.4776 0.1496 0.6601 0.035 Uiso 1 1 calc R
C53 C 0.3156(9) 0.0976(3) 0.6298(4) 0.037(2) Uani 1 1 d .
H53A H 0.2736 0.0962 0.6691 0.055 Uiso 1 1 calc R
H53B H 0.3777 0.0650 0.6269 0.055 Uiso 1 1 calc R
H53C H 0.2420 0.0966 0.5953 0.055 Uiso 1 1 calc R
C54 C 0.3172(9) 0.2046(3) 0.6424(4) 0.033(2) Uani 1 1 d .
H54A H 0.2793 0.1986 0.6822 0.050 Uiso 1 1 calc R
H54B H 0.2405 0.2108 0.6100 0.050 Uiso 1 1 calc R
H54C H 0.3785 0.2379 0.6451 0.050 Uiso 1 1 calc R

loop_
_atom_site_aniso_label
_atom_site_aniso_U_11
_atom_site_aniso_U_22
_atom_site_aniso_U_33
_atom_site_aniso_U_23
_atom_site_aniso_U_13
_atom_site_aniso_U_12
Os1 0.01973(16) 0.01632(15) 0.01479(15) -0.00022(15) 0.00414(11) -0.00215(16)
S1 0.0213(12) 0.0263(11) 0.0316(13) -0.0040(9) -0.0049(9) 0.0014(9)
S2 0.0269(12) 0.0210(10) 0.0221(12) 0.0018(8) 0.0010(9) 0.0010(9)
S3 0.0256(12) 0.0231(11) 0.0365(14) -0.0043(9) -0.0001(10) -0.0002(10)
S4 0.0324(12) 0.0227(11) 0.0265(11) 0.0033(9) -0.0036(9) -0.0059(10)
P1 0.0171(12) 0.0210(11) 0.0242(12) -0.0030(9) 0.0029(9) 0.0012(9)
P2 0.0158(11) 0.0229(11) 0.0248(12) 0.0006(9) 0.0018(9) 0.0003(9)
P3 0.0288(14) 0.0201(11) 0.0464(16) -0.0081(10) 0.0151(12) 0.0006(10)
P4 0.0233(12) 0.0253(11) 0.0209(12) -0.0022(9) 0.0042(10) -0.0049(10)
N1 0.028(4) 0.021(3) 0.031(4) 0.001(3) 0.001(3) -0.002(3)
N2 0.023(4) 0.027(4) 0.034(4) -0.011(3) 0.008(3) 0.000(3)
N10 0.015(3) 0.030(4) 0.018(4) 0.009(3) 0.005(3) 0.002(3)
N20 0.027(4) 0.029(4) 0.013(4) 0.004(3) 0.015(3) 0.002(3)
C10 0.022(5) 0.032(5) 0.032(5) 0.006(4) -0.009(4) 0.001(4)
C11 0.023(5) 0.024(4) 0.025(5) 0.010(4) 0.010(4) -0.003(4)
C12 0.032(6) 0.052(6) 0.046(6) 0.013(5) 0.015(5) 0.008(5)
C13 0.041(6) 0.059(6) 0.039(6) 0.025(5) 0.004(5) 0.001(5)
C14 0.035(6) 0.030(5) 0.023(5) -0.002(4) 0.009(4) -0.011(4)
C15 0.049(7) 0.048(6) 0.044(6) 0.000(5) 0.017(5) 0.012(5)
C16 0.048(6) 0.035(5) 0.032(5) 0.014(4) 0.024(5) 0.007(4)
C17 0.067(8) 0.051(6) 0.036(6) -0.006(5) 0.024(6) -0.019(5)
C20 0.027(5) 0.039(5) 0.018(5) -0.014(4) 0.013(4) -0.018(4)
C21 0.039(6) 0.028(5) 0.022(5) -0.002(4) 0.000(4) -0.005(4)
C22 0.038(6) 0.043(5) 0.022(5) -0.011(4) 0.008(4) -0.004(5)
C23 0.049(7) 0.040(5) 0.039(6) 0.001(4) 0.012(5) -0.013(5)
C24 0.042(6) 0.039(5) 0.023(5) 0.009(4) 0.005(4) 0.003(5)
C25 0.077(8) 0.035(5) 0.025(5) -0.003(4) 0.029(5) -0.001(5)
C26 0.058(7) 0.027(4) 0.032(5) -0.004(4) 0.016(5) -0.009(5)
C27 0.079(8) 0.073(7) 0.031(6) 0.021(5) 0.034(6) -0.007(6)
C31 0.023(5) 0.016(4) 0.048(6) 0.000(4) 0.002(4) 0.003(4)
C32 0.039(6) 0.037(5) 0.032(5) 0.007(4) 0.002(4) 0.007(4)
C33 0.036(6) 0.035(5) 0.052(6) 0.006(4) 0.001(5) 0.005(4)
C34 0.030(5) 0.038(5) 0.028(5) -0.003(4) 0.013(4) 0.006(4)
C35 0.043(6) 0.052(6) 0.031(6) -0.010(4) 0.012(5) -0.006(5)
C36 0.056(7) 0.058(6) 0.051(7) -0.026(5) 0.017(5) -0.004(6)
C37 0.022(5) 0.040(5) 0.021(5) 0.007(4) 0.004(4) 0.006(4)
C38 0.032(6) 0.068(6) 0.032(6) 0.008(5) 0.014(4) 0.008(5)
C39 0.032(6) 0.055(6) 0.064(7) 0.019(5) 0.015(5) -0.006(5)
C40 0.029(5) 0.024(4) 0.031(5) -0.002(4) 0.000(4) -0.005(4)
C41 0.018(5) 0.063(6) 0.065(7) -0.002(5) -0.013(5) 0.011(5)
C42 0.050(6) 0.054(6) 0.015(5) -0.005(4) -0.011(4) -0.005(5)
C43 0.023(6) 0.027(5) 0.096(9) 0.009(5) 0.010(6) 0.003(4)
C44 0.048(7) 0.043(6) 0.123(11) 0.022(6) 0.006(7) 0.009(6)
C45 0.061(8) 0.090(9) 0.114(11) 0.093(8) 0.020(8) 0.017(7)
C46 0.032(6) 0.063(7) 0.082(9) -0.050(6) 0.027(6) -0.020(5)
C47 0.047(7) 0.129(11) 0.047(7) -0.029(7) 0.022(6) -0.040(7)
C48 0.050(8) 0.115(10) 0.136(12) -0.093(9) 0.038(8) -0.029(7)
C49 0.031(5) 0.039(5) 0.030(5) -0.003(4) -0.005(4) -0.014(4)
C50 0.041(6) 0.065(7) 0.044(6) 0.001(5) -0.016(5) 0.006(5)
C51 0.047(7) 0.083(7) 0.024(6) -0.015(5) -0.003(5) -0.018(6)
C52 0.033(5) 0.029(5) 0.027(5) -0.004(4) 0.012(4) 0.004(4)
C53 0.047(6) 0.036(5) 0.031(5) 0.001(4) 0.016(4) -0.004(5)
C54 0.037(6) 0.026(5) 0.038(6) -0.004(4) 0.011(4) 0.003(4)

loop_
_atom_type_symbol
_atom_type_description
_atom_type_scat_dispersion_real
_atom_type_scat_dispersion_imag
_atom_type_scat_source
C C 0.0033 0.0016 'International Tables Vol C Tables 4.2.6.8 and 6.1.1.4'
H H 0.0000 0.0000 'International Tables Vol C Tables 4.2.6.8 and 6.1.1.4'
N N 0.0061 0.0033 'International Tables Vol C Tables 4.2.6.8 and 6.1.1.4'
P P 0.1023 0.0942 'International Tables Vol C Tables 4.2.6.8 and 6.1.1.4'
S S 0.1246 0.1234 'International Tables Vol C Tables 4.2.6.8 and 6.1.1.4'
Os Os -1.2165 7.6030 'International Tables Vol C Tables 4.2.6.8 and 6.1.1.4'

loop_
_geom_angle_atom_site_label_1
_geom_angle_atom_site_label_2
_geom_angle_atom_site_label_3
_geom_angle
N10 Os1 N20 179.3(3)
N10 Os1 S1 89.96(17)
N20 Os1 S1 90.48(17)
N10 Os1 S3 89.05(17)
N20 Os1 S3 90.53(17)
S1 Os1 S3 177.71(7)
N10 Os1 S2 84.51(18)
N20 Os1 S2 94.85(19)
S1 Os1 S2 100.54(7)
S3 Os1 S2 81.42(7)
N10 Os1 S4 97.40(18)
N20 Os1 S4 83.24(19)
S1 Os1 S4 79.70(7)
S3 Os1 S4 98.38(7)
S2 Os1 S4 178.08(6)
P1 S1 Os1 116.75(11)
P2 S2 Os1 110.40(10)
P3 S3 Os1 115.17(11)
P4 S4 Os1 109.66(10)
N1 P1 C34 108.1(4)
N1 P1 C31 107.9(3)
C34 P1 C31 105.4(3)
N1 P1 S1 120.9(2)
C34 P1 S1 107.5(3)
C31 P1 S1 106.0(3)
N1 P2 C37 106.9(3)
N1 P2 C40 104.7(3)
C37 P2 C40 108.5(4)
N1 P2 S2 119.1(2)
C37 P2 S2 110.8(3)
C40 P2 S2 106.3(3)
N2 P3 C46 109.3(4)
N2 P3 C43 106.3(4)
C46 P3 C43 106.5(5)
N2 P3 S3 121.3(2)
C46 P3 S3 106.2(3)
C43 P3 S3 106.3(3)
N2 P4 C49 107.3(4)
N2 P4 C52 106.6(3)
C49 P4 C52 108.1(4)
N2 P4 S4 116.8(2)
C49 P4 S4 105.9(3)
C52 P4 S4 111.8(2)
P2 N1 P1 134.3(4)
P4 N2 P3 135.8(4)
C10 N10 Os1 174.0(6)
C20 N20 Os1 176.7(7)
N10 C10 C11 175.2(9)
C12 C11 C16 119.6(7)
C12 C11 C10 121.9(7)
C16 C11 C10 118.5(7)
C13 C12 C11 119.7(8)
C12 C13 C14 122.7(8)
C13 C14 C15 116.2(7)
C13 C14 C17 122.6(8)
C15 C14 C17 121.2(8)
C16 C15 C14 122.0(8)
C11 C16 C15 119.7(8)
N20 C20 C21 177.2(9)
C22 C21 C26 119.9(7)
C22 C21 C20 119.9(7)
C26 C21 C20 120.2(7)
C21 C22 C23 119.3(7)
C24 C23 C22 120.9(8)
C23 C24 C25 120.0(8)
C23 C24 C27 121.1(8)
C25 C24 C27 118.9(8)
C24 C25 C26 120.1(7)
C21 C26 C25 119.8(7)
C32 C31 C33 112.0(7)
C32 C31 P1 109.7(5)
C33 C31 P1 111.7(5)
C35 C34 C36 109.1(7)
C35 C34 P1 110.5(5)
C36 C34 P1 113.1(6)
C38 C37 C39 111.1(7)
C38 C37 P2 117.4(5)
C39 C37 P2 112.1(5)
C42 C40 C41 112.4(7)
C42 C40 P2 110.0(6)
C41 C40 P2 113.0(6)
C45 C43 C44 111.5(9)
C45 C43 P3 111.4(6)
C44 C43 P3 113.9(6)
C47 C46 C48 112.8(10)
C47 C46 P3 110.3(6)
C48 C46 P3 110.8(7)
C50 C49 C51 112.7(7)
C50 C49 P4 114.6(6)
C51 C49 P4 110.5(6)
C54 C52 C53 112.5(6)
C54 C52 P4 116.2(5)
C53 C52 P4 110.5(5)

loop_
_geom_bond_atom_site_label_1
_geom_bond_atom_site_label_2
_geom_bond_distance
Os1 N10 1.967(6)
Os1 N20 1.995(6)
Os1 S1 2.4173(19)
Os1 S3 2.4181(19)
Os1 S2 2.424(2)
Os1 S4 2.431(2)
S1 P1 2.026(3)
S2 P2 2.015(3)
S3 P3 2.027(3)
S4 P4 2.007(3)
P1 N1 1.599(7)
P1 C34 1.823(7)
P1 C31 1.849(8)
P2 N1 1.589(6)
P2 C37 1.833(7)
P2 C40 1.844(8)
P3 N2 1.597(7)
P3 C46 1.817(9)
P3 C43 1.827(9)
P4 N2 1.581(6)
P4 C49 1.827(8)
P4 C52 1.837(7)
N10 C10 1.148(8)
N20 C20 1.123(8)
C10 C11 1.449(10)
C11 C12 1.375(10)
C11 C16 1.375(10)
C12 C13 1.369(10)
C13 C14 1.385(11)
C14 C15 1.389(11)
C14 C17 1.487(10)
C15 C16 1.382(10)
C20 C21 1.452(10)
C21 C22 1.363(10)
C21 C26 1.380(10)
C22 C23 1.396(10)
C23 C24 1.356(11)
C24 C25 1.358(10)
C24 C27 1.542(10)
C25 C26 1.393(10)
C31 C32 1.518(10)
C31 C33 1.529(10)
C34 C35 1.516(10)
C34 C36 1.529(10)
C37 C38 1.518(10)
C37 C39 1.527(10)
C40 C42 1.505(10)
C40 C41 1.513(10)
C43 C45 1.516(13)
C43 C44 1.517(12)
C46 C47 1.525(13)
C46 C48 1.542(12)
C49 C50 1.498(11)
C49 C51 1.542(10)
C52 C54 1.512(9)
C52 C53 1.532(10)
